data_1513655
loop_
_publ_author_name
'Fang, Huayi'
'Ling, Zhen'
'Lang, Ke'
'Brothers, Penelope J.'
'de Bruin, Bas'
'Fu, Xuefeng'

_publ_section_title
;
 Germanium(iii) corrole complex: reactivity and mechanistic studies of
 visible-light promoted N--H bond activations
;
_journal_issue 3
_journal_name_full 'Chemical Science'
_journal_page_first 916
_journal_paper_doi 10.1039/c3sc52326h
_journal_volume 5
_journal_year 2014
_chemical_formula_moiety '2(C37 H9 F15 Ge N4 O), C6 H14'
_chemical_formula_sum 'C80 H32 F30 Ge2 N8 O2'
_chemical_formula_weight 1852.32
_chemical_name_systematic
; 
 ? 
;
_space_group_IT_number 2
_symmetry_cell_setting triclinic
_symmetry_space_group_name_Hall '-P 1'
_symmetry_space_group_name_H-M 'P -1'
_atom_sites_solution_hydrogens geom
_atom_sites_solution_primary direct
_atom_sites_solution_secondary difmap
_audit_creation_method SHELXL-97
_cell_angle_alpha 102.173(4)
_cell_angle_beta 103.316(5)
_cell_angle_gamma 99.283(3)
_cell_formula_units_Z 2
_cell_length_a 13.016(4)
_cell_length_b 15.843(5)
_cell_length_c 18.314(6)
_cell_measurement_reflns_used 11898
_cell_measurement_temperature 173(2)
_cell_measurement_theta_max 27.4615
_cell_measurement_theta_min 1.1827
_cell_volume 3503.9(19)
_computing_cell_refinement 'CrystalClear (Rigaku Inc., 2008)'
_computing_data_collection 'CrystalClear (Rigaku Inc., 2008)'
_computing_data_reduction 'CrystalClear (Rigaku Inc., 2008)'
_computing_molecular_graphics
;
 Mercury: visualization and analysis of crystal structures, C. F. Macrae,
 P. R. Edgington, P. McCabe, E. Pidcock, G. P. Shields, R. Taylor,
 M. Towler and J. van de Streek, J. Appl. Cryst., 39, 453-457, 2006.
;
_computing_publication_material 'SHELX-97 (Sheldrick, 2008)'
_computing_structure_refinement 'SHELX-97 (Sheldrick, 2008)'
_computing_structure_solution 'SHELX-97 (Sheldrick, 2008)'
_diffrn_ambient_temperature 173(2)
_diffrn_detector_area_resol_mean 28.5714
_diffrn_measured_fraction_theta_full 0.999
_diffrn_measured_fraction_theta_max 0.999
_diffrn_measurement_device_type 'Saturn724+ CCD'
_diffrn_measurement_method '\w scans at fixed \c = 45\%'
_diffrn_radiation_monochromator graphite
_diffrn_radiation_source 'fine-focus sealed tube'
_diffrn_radiation_type MoK\a
_diffrn_radiation_wavelength 0.71073
_diffrn_reflns_av_R_equivalents 0.0690
_diffrn_reflns_av_sigmaI/netI 0.0677
_diffrn_reflns_limit_h_max 15
_diffrn_reflns_limit_h_min -15
_diffrn_reflns_limit_k_max 18
_diffrn_reflns_limit_k_min -18
_diffrn_reflns_limit_l_max 21
_diffrn_reflns_limit_l_min -21
_diffrn_reflns_number 38156
_diffrn_reflns_theta_full 25.00
_diffrn_reflns_theta_max 25.00
_diffrn_reflns_theta_min 2.01
_exptl_absorpt_coefficient_mu 0.997
_exptl_absorpt_correction_T_max 1.0000
_exptl_absorpt_correction_T_min 0.6114
_exptl_absorpt_correction_type multi-scan
_exptl_absorpt_process_details 'CrystalClear (Rigaku Inc., 2008)'
_exptl_crystal_colour black
_exptl_crystal_density_diffrn 1.756
_exptl_crystal_density_method 'not measured'
_exptl_crystal_description block
_exptl_crystal_F_000 1836
_exptl_crystal_size_max 0.34
_exptl_crystal_size_mid 0.28
_exptl_crystal_size_min 0.18
_refine_diff_density_max 0.804
_refine_diff_density_min -0.611
_refine_diff_density_rms 0.083
_refine_ls_extinction_method none
_refine_ls_goodness_of_fit_ref 1.181
_refine_ls_hydrogen_treatment constr
_refine_ls_matrix_type full
_refine_ls_number_parameters 1101
_refine_ls_number_reflns 12355
_refine_ls_number_restraints 0
_refine_ls_restrained_S_all 1.181
_refine_ls_R_factor_all 0.0926
_refine_ls_R_factor_gt 0.0789
_refine_ls_shift/su_max 0.001
_refine_ls_shift/su_mean 0.000
_refine_ls_structure_factor_coef Fsqd
_refine_ls_weighting_details 'calc w=1/[\s^2^(Fo^2^)+(0.0456P)^2^+6.8585P] where P=(Fo^2^+2Fc^2^)/3'
_refine_ls_weighting_scheme calc
_refine_ls_wR_factor_gt 0.1620
_refine_ls_wR_factor_ref 0.1701
_reflns_number_gt 10569
_reflns_number_total 12355
_reflns_threshold_expression >2sigma(I)
_cod_data_source_file c3sc52326h.txt
_cod_data_source_block (TPFC)Ge-OH
_cod_original_sg_symbol_H-M P-1
_cod_database_code 1513655

loop_
_symmetry_equiv_pos_as_xyz
'x, y, z'
'-x, -y, -z'

loop_
_atom_site_label
_atom_site_type_symbol
_atom_site_fract_x
_atom_site_fract_y
_atom_site_fract_z
_atom_site_U_iso_or_equiv
_atom_site_adp_type
_atom_site_occupancy
_atom_site_symmetry_multiplicity
_atom_site_calc_flag
_atom_site_refinement_flags
Ge1 Ge 0.65696(5) 0.67065(4) 0.20327(3) 0.03587(16) Uani 1 1 d .
Ge2 Ge 0.23573(4) 0.66915(3) 0.07962(3) 0.03335(16) Uani 1 1 d .
F1 F 0.7116(3) 0.7754(2) -0.07538(18) 0.0493(8) Uani 1 1 d .
F2 F 0.6227(3) 0.8429(2) -0.19025(19) 0.0609(10) Uani 1 1 d .
F3 F 0.4506(3) 0.9200(2) -0.1829(2) 0.0658(10) Uani 1 1 d .
F4 F 0.3738(3) 0.9314(2) -0.0571(2) 0.0547(9) Uani 1 1 d .
F5 F 0.4600(3) 0.8639(2) 0.05838(18) 0.0459(8) Uani 1 1 d .
F6 F 0.9473(3) 0.9875(3) 0.4017(2) 0.0690(11) Uani 1 1 d .
F7 F 0.9713(4) 1.1413(3) 0.5082(3) 0.0905(14) Uani 1 1 d .
F8 F 0.8054(4) 1.1745(2) 0.5686(2) 0.0803(13) Uani 1 1 d .
F9 F 0.6152(3) 1.0537(3) 0.5218(2) 0.0731(11) Uani 1 1 d .
F10 F 0.5910(3) 0.9011(2) 0.4163(2) 0.0610(10) Uani 1 1 d .
F11 F 0.9009(4) 0.4545(4) 0.3503(3) 0.0998(16) Uani 1 1 d .
F12 F 0.9249(5) 0.3503(4) 0.4479(4) 0.148(3) Uani 1 1 d .
F13 F 0.7775(6) 0.3241(4) 0.5301(3) 0.139(2) Uani 1 1 d .
F14 F 0.6076(4) 0.4024(3) 0.5123(3) 0.1012(16) Uani 1 1 d .
F15 F 0.5843(3) 0.5083(3) 0.4160(2) 0.0673(10) Uani 1 1 d .
F16 F -0.0686(3) 0.8127(3) -0.1022(2) 0.0668(11) Uani 1 1 d .
F17 F -0.1419(4) 0.8679(3) -0.2287(3) 0.0950(15) Uani 1 1 d .
F18 F -0.0225(4) 0.8762(3) -0.3323(2) 0.1001(16) Uani 1 1 d .
F19 F 0.1727(4) 0.8309(3) -0.3052(2) 0.0767(12) Uani 1 1 d .
F20 F 0.2472(3) 0.7771(2) -0.1777(2) 0.0553(9) Uani 1 1 d .
F21 F 0.1780(3) 0.9617(2) 0.3074(2) 0.0598(9) Uani 1 1 d .
F22 F 0.2727(3) 1.1201(2) 0.4059(2) 0.0729(11) Uani 1 1 d .
F23 F 0.4861(3) 1.1897(2) 0.4291(2) 0.0741(12) Uani 1 1 d .
F24 F 0.6020(3) 1.0981(2) 0.3494(2) 0.0690(11) Uani 1 1 d .
F25 F 0.5072(3) 0.9378(2) 0.2510(2) 0.0609(10) Uani 1 1 d .
F26 F 0.4275(3) 0.4545(3) 0.2229(2) 0.0642(10) Uani 1 1 d .
F27 F 0.4538(4) 0.3376(3) 0.3097(2) 0.0837(13) Uani 1 1 d .
F28 F 0.3165(4) 0.3081(3) 0.3987(3) 0.1014(16) Uani 1 1 d .
F29 F 0.1534(4) 0.3953(3) 0.3979(2) 0.0860(14) Uani 1 1 d .
F30 F 0.1276(3) 0.5118(2) 0.31202(19) 0.0567(9) Uani 1 1 d .
O1 O 0.5156(3) 0.6554(2) 0.1954(2) 0.0428(9) Uani 1 1 d .
H1 H 0.5137 0.6781 0.2407 0.051 Uiso 1 1 d R
O2 O 0.3646(3) 0.6760(2) 0.0646(2) 0.0367(8) Uani 1 1 d .
H2A H 0.4087 0.6745 0.1055 0.044 Uiso 1 1 d R
N1 N 0.7261(4) 0.6956(3) 0.3123(2) 0.0370(10) Uani 1 1 d .
N2 N 0.6848(3) 0.5539(3) 0.1928(2) 0.0360(10) Uani 1 1 d .
N3 N 0.6526(4) 0.6395(3) 0.0962(2) 0.0376(10) Uani 1 1 d .
N4 N 0.6939(3) 0.7914(3) 0.2016(2) 0.0339(10) Uani 1 1 d .
N5 N 0.2607(4) 0.6950(3) 0.1906(2) 0.0360(10) Uani 1 1 d .
N6 N 0.2061(3) 0.7831(3) 0.0767(2) 0.0348(10) Uani 1 1 d .
N7 N 0.1444(3) 0.6254(3) -0.0248(2) 0.0342(10) Uani 1 1 d .
N8 N 0.1846(3) 0.5475(3) 0.0767(2) 0.0368(10) Uani 1 1 d .
C1 C 0.6429(4) 0.5510(3) 0.0629(3) 0.0363(12) Uani 1 1 d .
C2 C 0.6128(4) 0.5368(4) -0.0189(3) 0.0393(13) Uani 1 1 d .
H2 H 0.6030 0.4825 -0.0564 0.047 Uiso 1 1 calc R
C3 C 0.6006(4) 0.6166(4) -0.0334(3) 0.0382(12) Uani 1 1 d .
H3 H 0.5785 0.6269 -0.0834 0.046 Uiso 1 1 calc R
C4 C 0.6265(4) 0.6816(3) 0.0388(3) 0.0354(12) Uani 1 1 d .
C5 C 0.6307(4) 0.7729(3) 0.0586(3) 0.0358(12) Uani 1 1 d .
C6 C 0.5884(4) 0.8155(3) -0.0041(3) 0.0369(12) Uani 1 1 d .
C7 C 0.6274(4) 0.8130(4) -0.0695(3) 0.0392(13) Uani 1 1 d .
C8 C 0.5823(5) 0.8477(4) -0.1281(3) 0.0469(15) Uani 1 1 d .
C9 C 0.4966(5) 0.8868(4) -0.1253(3) 0.0471(15) Uani 1 1 d .
C10 C 0.4571(5) 0.8915(3) -0.0612(3) 0.0425(13) Uani 1 1 d .
C11 C 0.5028(5) 0.8571(4) -0.0022(3) 0.0402(13) Uani 1 1 d .
C12 C 0.6692(4) 0.8243(3) 0.1356(3) 0.0363(12) Uani 1 1 d .
C13 C 0.6893(4) 0.9177(3) 0.1612(3) 0.0355(12) Uani 1 1 d .
H13 H 0.6801 0.9570 0.1288 0.043 Uiso 1 1 calc R
C14 C 0.7240(4) 0.9417(4) 0.2402(3) 0.0399(13) Uani 1 1 d .
H14 H 0.7437 1.0005 0.2723 0.048 Uiso 1 1 calc R
C15 C 0.7259(4) 0.8637(3) 0.2665(3) 0.0389(13) Uani 1 1 d .
C16 C 0.7496(4) 0.8568(3) 0.3427(3) 0.0391(13) Uani 1 1 d .
C17 C 0.7677(5) 0.9398(4) 0.4053(3) 0.0425(14) Uani 1 1 d .
C18 C 0.8631(5) 1.0024(4) 0.4305(4) 0.0530(16) Uani 1 1 d .
C19 C 0.8760(6) 1.0815(4) 0.4853(4) 0.0606(18) Uani 1 1 d .
C20 C 0.7925(6) 1.0978(4) 0.5164(3) 0.0565(18) Uani 1 1 d .
C21 C 0.6978(5) 1.0366(4) 0.4922(3) 0.0509(15) Uani 1 1 d .
C22 C 0.6859(5) 0.9593(4) 0.4390(3) 0.0436(14) Uani 1 1 d .
C23 C 0.7515(4) 0.7782(4) 0.3651(3) 0.0392(13) Uani 1 1 d .
C24 C 0.7830(5) 0.7666(4) 0.4410(3) 0.0454(14) Uani 1 1 d .
H24 H 0.8049 0.8124 0.4879 0.055 Uiso 1 1 calc R
C25 C 0.7766(5) 0.6792(4) 0.4358(3) 0.0445(14) Uani 1 1 d .
H25 H 0.7924 0.6532 0.4782 0.053 Uiso 1 1 calc R
C26 C 0.7421(4) 0.6328(4) 0.3552(3) 0.0410(13) Uani 1 1 d .
C27 C 0.7267(5) 0.5419(4) 0.3245(3) 0.0428(14) Uani 1 1 d .
C28 C 0.7412(5) 0.4842(4) 0.3798(3) 0.0489(15) Uani 1 1 d .
C29 C 0.8264(7) 0.4421(5) 0.3896(4) 0.071(2) Uani 1 1 d .
C30 C 0.8404(8) 0.3885(6) 0.4402(5) 0.094(3) Uani 1 1 d .
C31 C 0.7653(9) 0.3753(5) 0.4806(5) 0.091(3) Uani 1 1 d .
C32 C 0.6812(7) 0.4158(5) 0.4720(4) 0.075(2) Uani 1 1 d .
C33 C 0.6682(6) 0.4701(4) 0.4229(4) 0.0552(16) Uani 1 1 d .
C34 C 0.7001(4) 0.5028(4) 0.2449(3) 0.0403(13) Uani 1 1 d .
C35 C 0.6861(5) 0.4146(4) 0.1994(3) 0.0447(14) Uani 1 1 d .
H35 H 0.6915 0.3642 0.2192 0.054 Uiso 1 1 calc R
C36 C 0.6634(5) 0.4143(4) 0.1225(3) 0.0433(14) Uani 1 1 d .
H36 H 0.6507 0.3642 0.0799 0.052 Uiso 1 1 calc R
C37 C 0.6624(4) 0.5021(3) 0.1183(3) 0.0358(12) Uani 1 1 d .
C38 C 0.1090(4) 0.5346(3) -0.0529(3) 0.0371(12) Uani 1 1 d .
C39 C 0.0576(4) 0.5161(4) -0.1331(3) 0.0413(13) Uani 1 1 d .
H39 H 0.0266 0.4591 -0.1677 0.050 Uiso 1 1 calc R
C40 C 0.0607(5) 0.5964(4) -0.1520(3) 0.0435(14) Uani 1 1 d .
H40 H 0.0324 0.6043 -0.2021 0.052 Uiso 1 1 calc R
C41 C 0.1139(4) 0.6653(4) -0.0828(3) 0.0391(13) Uani 1 1 d .
C42 C 0.1311(4) 0.7572(3) -0.0666(3) 0.0380(12) Uani 1 1 d .
C43 C 0.0936(5) 0.7951(3) -0.1339(3) 0.0396(13) Uani 1 1 d .
C44 C 0.1507(5) 0.8005(4) -0.1880(3) 0.0447(14) Uani 1 1 d .
C45 C 0.1133(6) 0.8275(4) -0.2544(3) 0.0550(17) Uani 1 1 d .
C46 C 0.0141(6) 0.8504(5) -0.2678(4) 0.0652(19) Uani 1 1 d .
C47 C -0.0458(6) 0.8461(5) -0.2160(4) 0.0653(19) Uani 1 1 d .
C48 C -0.0055(5) 0.8188(4) -0.1500(3) 0.0491(15) Uani 1 1 d .
C49 C 0.1728(4) 0.8121(3) 0.0084(3) 0.0351(12) Uani 1 1 d .
C50 C 0.1883(4) 0.9057(3) 0.0319(3) 0.0402(13) Uani 1 1 d .
H50 H 0.1711 0.9426 -0.0017 0.048 Uiso 1 1 calc R
C51 C 0.2312(4) 0.9339(3) 0.1096(3) 0.0386(13) Uani 1 1 d .
H51 H 0.2491 0.9936 0.1398 0.046 Uiso 1 1 calc R
C52 C 0.2451(4) 0.8583(4) 0.1384(3) 0.0393(13) Uani 1 1 d .
C53 C 0.2892(4) 0.8571(3) 0.2155(3) 0.0371(12) Uani 1 1 d .
C54 C 0.3386(4) 0.9443(3) 0.2742(3) 0.0357(12) Uani 1 1 d .
C55 C 0.2831(5) 0.9934(4) 0.3151(3) 0.0427(13) Uani 1 1 d .
C56 C 0.3312(5) 1.0761(4) 0.3674(3) 0.0474(15) Uani 1 1 d .
C57 C 0.4385(6) 1.1100(4) 0.3782(4) 0.0540(16) Uani 1 1 d .
C58 C 0.4962(5) 1.0645(4) 0.3397(4) 0.0477(14) Uani 1 1 d .
C59 C 0.4471(5) 0.9822(4) 0.2880(3) 0.0431(13) Uani 1 1 d .
C60 C 0.2976(4) 0.7792(3) 0.2401(3) 0.0360(12) Uani 1 1 d .
C61 C 0.3407(5) 0.7727(4) 0.3165(3) 0.0427(13) Uani 1 1 d .
H61 H 0.3716 0.8207 0.3614 0.051 Uiso 1 1 calc R
C62 C 0.3302(5) 0.6859(4) 0.3142(3) 0.0438(14) Uani 1 1 d .
H62 H 0.3525 0.6625 0.3575 0.053 Uiso 1 1 calc R
C63 C 0.2804(4) 0.6354(3) 0.2367(3) 0.0361(12) Uani 1 1 d .
C64 C 0.2553(4) 0.5431(4) 0.2089(3) 0.0374(12) Uani 1 1 d .
C65 C 0.2761(4) 0.4867(4) 0.2635(3) 0.0398(13) Uani 1 1 d .
C66 C 0.3588(5) 0.4408(4) 0.2660(3) 0.0476(15) Uani 1 1 d .
C67 C 0.3726(6) 0.3809(4) 0.3106(4) 0.0607(18) Uani 1 1 d .
C68 C 0.3033(6) 0.3662(4) 0.3551(4) 0.0627(19) Uani 1 1 d .
C69 C 0.2220(6) 0.4104(5) 0.3551(4) 0.0597(18) Uani 1 1 d .
C70 C 0.2095(5) 0.4704(4) 0.3104(3) 0.0452(14) Uani 1 1 d .
C71 C 0.2050(4) 0.4998(3) 0.1307(3) 0.0371(12) Uani 1 1 d .
C72 C 0.1631(4) 0.4084(4) 0.0907(3) 0.0415(13) Uani 1 1 d .
H72 H 0.1661 0.3599 0.1134 0.050 Uiso 1 1 calc R
C73 C 0.1180(4) 0.4028(4) 0.0141(3) 0.0391(13) Uani 1 1 d .
H73 H 0.0835 0.3501 -0.0257 0.047 Uiso 1 1 calc R
C74 C 0.1325(4) 0.4907(3) 0.0054(3) 0.0373(12) Uani 1 1 d .
C75 C -0.0025(6) 0.6834(4) 0.3032(4) 0.0611(18) Uani 1 1 d .
H75B H -0.0679 0.6377 0.2743 0.092 Uiso 1 1 calc R
H75C H 0.0049 0.6935 0.3590 0.092 Uiso 1 1 calc R
H75A H 0.0610 0.6638 0.2916 0.092 Uiso 1 1 calc R
C76 C -0.0110(5) 0.7691(4) 0.2794(4) 0.0574(17) Uani 1 1 d .
H76B H -0.0700 0.7920 0.2972 0.069 Uiso 1 1 calc R
H76A H 0.0573 0.8135 0.3065 0.069 Uiso 1 1 calc R
C77 C -0.0327(5) 0.7597(4) 0.1934(3) 0.0485(15) Uani 1 1 d .
H77B H -0.1014 0.7158 0.1662 0.058 Uiso 1 1 calc R
H77A H 0.0260 0.7366 0.1754 0.058 Uiso 1 1 calc R
C78 C -0.0402(5) 0.8467(4) 0.1709(4) 0.0526(16) Uani 1 1 d .
H78B H -0.0942 0.8722 0.1933 0.063 Uiso 1 1 calc R
H78A H 0.0307 0.8888 0.1950 0.063 Uiso 1 1 calc R
C79 C -0.0708(5) 0.8397(4) 0.0852(4) 0.0511(15) Uani 1 1 d .
H79B H -0.1413 0.7974 0.0604 0.061 Uiso 1 1 calc R
H79A H -0.0159 0.8161 0.0624 0.061 Uiso 1 1 calc R
C80 C -0.0789(6) 0.9285(4) 0.0674(4) 0.0630(18) Uani 1 1 d .
H80A H -0.1000 0.9204 0.0111 0.095 Uiso 1 1 calc R
H80B H -0.0086 0.9701 0.0903 0.095 Uiso 1 1 calc R
H80C H -0.1335 0.9520 0.0896 0.095 Uiso 1 1 calc R

loop_
_atom_site_aniso_label
_atom_site_aniso_U_11
_atom_site_aniso_U_22
_atom_site_aniso_U_33
_atom_site_aniso_U_23
_atom_site_aniso_U_13
_atom_site_aniso_U_12
Ge1 0.0463(4) 0.0332(3) 0.0342(3) 0.0147(2) 0.0116(3) 0.0172(3)
Ge2 0.0424(3) 0.0284(3) 0.0329(3) 0.0118(2) 0.0100(2) 0.0134(2)
F1 0.060(2) 0.052(2) 0.0477(19) 0.0231(16) 0.0223(16) 0.0203(17)
F2 0.086(3) 0.062(2) 0.046(2) 0.0246(18) 0.0257(19) 0.022(2)
F3 0.094(3) 0.066(2) 0.050(2) 0.0356(19) 0.012(2) 0.036(2)
F4 0.063(2) 0.048(2) 0.062(2) 0.0251(17) 0.0128(17) 0.0307(17)
F5 0.058(2) 0.0449(19) 0.0497(19) 0.0219(15) 0.0241(16) 0.0261(16)
F6 0.061(2) 0.069(3) 0.075(3) 0.021(2) 0.019(2) 0.005(2)
F7 0.091(3) 0.062(3) 0.093(3) 0.009(2) 0.006(3) -0.013(2)
F8 0.122(4) 0.044(2) 0.058(2) -0.0051(18) 0.003(2) 0.026(2)
F9 0.095(3) 0.076(3) 0.057(2) 0.005(2) 0.028(2) 0.049(2)
F10 0.058(2) 0.062(2) 0.055(2) -0.0008(18) 0.0155(18) 0.0140(19)
F11 0.102(4) 0.137(4) 0.110(4) 0.073(3) 0.050(3) 0.083(3)
F12 0.190(6) 0.165(6) 0.153(5) 0.105(5) 0.051(5) 0.133(5)
F13 0.244(7) 0.114(4) 0.106(4) 0.091(4) 0.053(4) 0.077(5)
F14 0.147(5) 0.088(3) 0.087(3) 0.049(3) 0.056(3) 0.010(3)
F15 0.075(3) 0.071(3) 0.072(3) 0.031(2) 0.035(2) 0.024(2)
F16 0.061(2) 0.088(3) 0.076(3) 0.045(2) 0.029(2) 0.039(2)
F17 0.082(3) 0.132(4) 0.100(3) 0.069(3) 0.019(3) 0.063(3)
F18 0.128(4) 0.123(4) 0.070(3) 0.069(3) 0.015(3) 0.042(3)
F19 0.113(3) 0.074(3) 0.055(2) 0.031(2) 0.036(2) 0.018(2)
F20 0.061(2) 0.055(2) 0.062(2) 0.0210(18) 0.0272(18) 0.0214(18)
F21 0.057(2) 0.053(2) 0.071(2) 0.0038(18) 0.0286(19) 0.0170(18)
F22 0.098(3) 0.049(2) 0.073(3) -0.0018(19) 0.034(2) 0.028(2)
F23 0.095(3) 0.040(2) 0.066(3) -0.0009(18) 0.000(2) 0.006(2)
F24 0.058(2) 0.061(2) 0.075(3) 0.019(2) 0.0006(19) 0.0011(19)
F25 0.052(2) 0.060(2) 0.074(2) 0.0106(19) 0.0253(19) 0.0185(18)
F26 0.071(2) 0.075(3) 0.065(2) 0.031(2) 0.027(2) 0.041(2)
F27 0.106(3) 0.071(3) 0.084(3) 0.033(2) 0.010(2) 0.054(3)
F28 0.147(4) 0.081(3) 0.096(3) 0.068(3) 0.023(3) 0.039(3)
F29 0.096(3) 0.109(4) 0.077(3) 0.064(3) 0.037(2) 0.018(3)
F30 0.059(2) 0.072(2) 0.055(2) 0.0293(19) 0.0253(17) 0.0267(19)
O1 0.042(2) 0.051(2) 0.044(2) 0.0212(19) 0.0133(18) 0.0176(18)
O2 0.042(2) 0.035(2) 0.036(2) 0.0114(16) 0.0106(16) 0.0149(17)
N1 0.055(3) 0.033(2) 0.029(2) 0.0136(19) 0.010(2) 0.022(2)
N2 0.047(3) 0.034(2) 0.030(2) 0.0114(19) 0.008(2) 0.016(2)
N3 0.049(3) 0.031(2) 0.037(2) 0.015(2) 0.012(2) 0.014(2)
N4 0.047(3) 0.033(2) 0.027(2) 0.0145(19) 0.0109(19) 0.017(2)
N5 0.053(3) 0.027(2) 0.034(2) 0.0116(19) 0.014(2) 0.014(2)
N6 0.045(3) 0.030(2) 0.032(2) 0.0119(19) 0.009(2) 0.012(2)
N7 0.043(3) 0.030(2) 0.029(2) 0.0087(18) 0.0073(19) 0.011(2)
N8 0.045(3) 0.032(2) 0.036(2) 0.014(2) 0.008(2) 0.011(2)
C1 0.039(3) 0.032(3) 0.046(3) 0.015(2) 0.017(2) 0.013(2)
C2 0.055(3) 0.034(3) 0.038(3) 0.013(2) 0.019(3) 0.020(3)
C3 0.048(3) 0.043(3) 0.030(3) 0.015(2) 0.015(2) 0.017(3)
C4 0.040(3) 0.037(3) 0.037(3) 0.019(2) 0.012(2) 0.016(2)
C5 0.039(3) 0.038(3) 0.040(3) 0.018(2) 0.016(2) 0.018(2)
C6 0.044(3) 0.033(3) 0.040(3) 0.016(2) 0.013(2) 0.014(2)
C7 0.044(3) 0.035(3) 0.045(3) 0.012(3) 0.018(3) 0.016(3)
C8 0.070(4) 0.041(3) 0.038(3) 0.020(3) 0.019(3) 0.014(3)
C9 0.064(4) 0.037(3) 0.042(3) 0.022(3) 0.005(3) 0.016(3)
C10 0.053(4) 0.030(3) 0.047(3) 0.014(3) 0.005(3) 0.020(3)
C11 0.049(3) 0.038(3) 0.034(3) 0.014(2) 0.006(3) 0.013(3)
C12 0.045(3) 0.034(3) 0.041(3) 0.018(2) 0.017(3) 0.020(2)
C13 0.046(3) 0.030(3) 0.038(3) 0.017(2) 0.013(2) 0.018(2)
C14 0.046(3) 0.034(3) 0.042(3) 0.012(2) 0.011(3) 0.016(3)
C15 0.048(3) 0.030(3) 0.046(3) 0.015(2) 0.018(3) 0.016(2)
C16 0.054(3) 0.030(3) 0.035(3) 0.010(2) 0.009(3) 0.015(3)
C17 0.060(4) 0.038(3) 0.029(3) 0.014(2) 0.003(3) 0.012(3)
C18 0.062(4) 0.055(4) 0.046(4) 0.016(3) 0.015(3) 0.020(3)
C19 0.067(5) 0.045(4) 0.057(4) 0.016(3) -0.002(3) -0.001(3)
C20 0.089(5) 0.040(4) 0.036(3) 0.004(3) 0.004(3) 0.030(4)
C21 0.068(4) 0.044(4) 0.041(3) 0.012(3) 0.007(3) 0.021(3)
C22 0.063(4) 0.035(3) 0.034(3) 0.006(2) 0.013(3) 0.018(3)
C23 0.048(3) 0.036(3) 0.036(3) 0.010(2) 0.012(3) 0.016(3)
C24 0.063(4) 0.045(3) 0.031(3) 0.011(3) 0.013(3) 0.018(3)
C25 0.062(4) 0.044(3) 0.037(3) 0.023(3) 0.015(3) 0.019(3)
C26 0.049(3) 0.046(3) 0.038(3) 0.024(3) 0.014(3) 0.020(3)
C27 0.057(4) 0.040(3) 0.040(3) 0.022(3) 0.010(3) 0.023(3)
C28 0.076(4) 0.035(3) 0.041(3) 0.018(3) 0.011(3) 0.025(3)
C29 0.092(6) 0.077(5) 0.073(5) 0.047(4) 0.034(4) 0.045(4)
C30 0.140(8) 0.106(7) 0.073(6) 0.052(5) 0.031(5) 0.085(6)
C31 0.158(9) 0.070(5) 0.073(6) 0.052(5) 0.034(6) 0.052(6)
C32 0.122(7) 0.057(5) 0.052(4) 0.025(4) 0.031(4) 0.012(5)
C33 0.081(5) 0.046(4) 0.045(4) 0.020(3) 0.020(3) 0.017(3)
C34 0.048(3) 0.041(3) 0.043(3) 0.021(3) 0.015(3) 0.022(3)
C35 0.057(4) 0.033(3) 0.056(4) 0.021(3) 0.021(3) 0.025(3)
C36 0.055(4) 0.035(3) 0.049(3) 0.015(3) 0.019(3) 0.023(3)
C37 0.042(3) 0.034(3) 0.037(3) 0.012(2) 0.011(2) 0.020(2)
C38 0.041(3) 0.025(3) 0.043(3) 0.008(2) 0.008(2) 0.008(2)
C39 0.048(3) 0.031(3) 0.043(3) 0.006(2) 0.011(3) 0.010(3)
C40 0.050(3) 0.046(3) 0.033(3) 0.009(3) 0.005(3) 0.014(3)
C41 0.043(3) 0.045(3) 0.031(3) 0.014(2) 0.006(2) 0.015(3)
C42 0.046(3) 0.035(3) 0.041(3) 0.019(2) 0.009(3) 0.020(3)
C43 0.049(3) 0.032(3) 0.040(3) 0.015(2) 0.009(3) 0.014(3)
C44 0.055(4) 0.036(3) 0.047(3) 0.016(3) 0.012(3) 0.016(3)
C45 0.083(5) 0.043(4) 0.044(4) 0.019(3) 0.027(3) 0.003(3)
C46 0.081(5) 0.072(5) 0.051(4) 0.040(4) 0.008(4) 0.025(4)
C47 0.065(4) 0.076(5) 0.062(4) 0.037(4) 0.004(4) 0.030(4)
C48 0.059(4) 0.052(4) 0.045(3) 0.023(3) 0.015(3) 0.020(3)
C49 0.044(3) 0.033(3) 0.037(3) 0.016(2) 0.015(2) 0.018(2)
C50 0.052(3) 0.033(3) 0.044(3) 0.016(2) 0.016(3) 0.019(3)
C51 0.048(3) 0.030(3) 0.044(3) 0.013(2) 0.017(3) 0.016(2)
C52 0.046(3) 0.035(3) 0.044(3) 0.015(3) 0.016(3) 0.018(3)
C53 0.048(3) 0.032(3) 0.037(3) 0.008(2) 0.017(3) 0.015(2)
C54 0.047(3) 0.031(3) 0.035(3) 0.018(2) 0.009(2) 0.016(2)
C55 0.045(3) 0.040(3) 0.047(3) 0.015(3) 0.012(3) 0.016(3)
C56 0.072(4) 0.036(3) 0.040(3) 0.005(3) 0.020(3) 0.026(3)
C57 0.066(4) 0.031(3) 0.053(4) 0.012(3) -0.004(3) 0.009(3)
C58 0.048(4) 0.039(3) 0.052(4) 0.015(3) 0.003(3) 0.006(3)
C59 0.053(4) 0.042(3) 0.040(3) 0.015(3) 0.015(3) 0.017(3)
C60 0.043(3) 0.035(3) 0.036(3) 0.010(2) 0.016(2) 0.015(2)
C61 0.054(4) 0.039(3) 0.036(3) 0.009(2) 0.012(3) 0.013(3)
C62 0.060(4) 0.041(3) 0.037(3) 0.018(3) 0.015(3) 0.017(3)
C63 0.042(3) 0.036(3) 0.035(3) 0.017(2) 0.011(2) 0.013(2)
C64 0.044(3) 0.036(3) 0.039(3) 0.020(2) 0.013(2) 0.013(2)
C65 0.045(3) 0.035(3) 0.041(3) 0.013(2) 0.010(3) 0.014(3)
C66 0.059(4) 0.054(4) 0.036(3) 0.016(3) 0.018(3) 0.017(3)
C67 0.076(5) 0.043(4) 0.066(4) 0.024(3) 0.000(4) 0.033(3)
C68 0.086(5) 0.050(4) 0.057(4) 0.035(3) 0.012(4) 0.013(4)
C69 0.069(5) 0.062(4) 0.054(4) 0.035(3) 0.015(3) 0.009(4)
C70 0.055(4) 0.041(3) 0.039(3) 0.019(3) 0.007(3) 0.008(3)
C71 0.045(3) 0.037(3) 0.040(3) 0.019(2) 0.020(3) 0.014(3)
C72 0.053(3) 0.031(3) 0.044(3) 0.015(2) 0.015(3) 0.013(3)
C73 0.042(3) 0.032(3) 0.046(3) 0.012(2) 0.013(3) 0.013(2)
C74 0.045(3) 0.038(3) 0.036(3) 0.013(2) 0.015(2) 0.019(3)
C75 0.071(5) 0.055(4) 0.059(4) 0.018(3) 0.014(3) 0.020(3)
C76 0.062(4) 0.056(4) 0.054(4) 0.017(3) 0.012(3) 0.014(3)
C77 0.048(4) 0.048(4) 0.051(4) 0.012(3) 0.015(3) 0.012(3)
C78 0.048(4) 0.053(4) 0.059(4) 0.019(3) 0.013(3) 0.018(3)
C79 0.052(4) 0.040(3) 0.065(4) 0.019(3) 0.014(3) 0.016(3)
C80 0.081(5) 0.053(4) 0.073(5) 0.027(4) 0.034(4) 0.032(4)

loop_
_atom_type_symbol
_atom_type_description
_atom_type_scat_dispersion_real
_atom_type_scat_dispersion_imag
_atom_type_scat_source
C C 0.0033 0.0016 'International Tables Vol C Tables 4.2.6.8 and 6.1.1.4'
H H 0.0000 0.0000 'International Tables Vol C Tables 4.2.6.8 and 6.1.1.4'
N N 0.0061 0.0033 'International Tables Vol C Tables 4.2.6.8 and 6.1.1.4'
O O 0.0106 0.0060 'International Tables Vol C Tables 4.2.6.8 and 6.1.1.4'
F F 0.0171 0.0103 'International Tables Vol C Tables 4.2.6.8 and 6.1.1.4'
Ge Ge 0.1547 1.8001 'International Tables Vol C Tables 4.2.6.8 and 6.1.1.4'

loop_
_geom_angle_atom_site_label_1
_geom_angle_atom_site_label_2
_geom_angle_atom_site_label_3
_geom_angle
O1 Ge1 N3 99.99(18)
O1 Ge1 N4 101.83(17)
N3 Ge1 N4 87.64(17)
O1 Ge1 N1 105.24(18)
N3 Ge1 N1 154.03(19)
N4 Ge1 N1 93.11(17)
O1 Ge1 N2 104.58(18)
N3 Ge1 N2 79.64(17)
N4 Ge1 N2 152.27(18)
N1 Ge1 N2 88.05(17)
O2 Ge2 N6 104.07(17)
O2 Ge2 N7 101.47(17)
N6 Ge2 N7 87.69(17)
O2 Ge2 N8 105.71(17)
N6 Ge2 N8 149.27(19)
N7 Ge2 N8 79.17(18)
O2 Ge2 N5 105.02(17)
N6 Ge2 N5 92.30(17)
N7 Ge2 N5 152.67(18)
N8 Ge2 N5 87.24(18)
Ge1 O1 H1 103.4
Ge2 O2 H2A 109.0
C23 N1 C26 107.4(4)
C23 N1 Ge1 125.5(3)
C26 N1 Ge1 126.1(4)
C37 N2 C34 110.0(4)
C37 N2 Ge1 116.3(3)
C34 N2 Ge1 131.8(4)
C4 N3 C1 109.1(4)
C4 N3 Ge1 131.6(4)
C1 N3 Ge1 116.3(3)
C15 N4 C12 107.3(4)
C15 N4 Ge1 125.4(3)
C12 N4 Ge1 125.7(3)
C60 N5 C63 106.6(4)
C60 N5 Ge2 124.3(3)
C63 N5 Ge2 126.0(3)
C52 N6 C49 107.0(4)
C52 N6 Ge2 124.7(3)
C49 N6 Ge2 125.6(3)
C41 N7 C38 109.9(4)
C41 N7 Ge2 132.8(4)
C38 N7 Ge2 116.9(3)
C74 N8 C71 109.3(4)
C74 N8 Ge2 117.1(3)
C71 N8 Ge2 132.5(4)
N3 C1 C37 112.6(5)
N3 C1 C2 108.4(4)
C37 C1 C2 139.0(5)
C3 C2 C1 106.7(5)
C3 C2 H2 126.7
C1 C2 H2 126.7
C2 C3 C4 108.7(5)
C2 C3 H3 125.6
C4 C3 H3 125.6
N3 C4 C5 119.7(5)
N3 C4 C3 107.0(4)
C5 C4 C3 133.3(5)
C12 C5 C4 122.0(5)
C12 C5 C6 119.1(5)
C4 C5 C6 118.9(5)
C11 C6 C7 115.6(5)
C11 C6 C5 120.9(5)
C7 C6 C5 123.4(5)
F1 C7 C8 118.4(5)
F1 C7 C6 119.6(5)
C8 C7 C6 121.9(5)
F2 C8 C7 119.5(5)
F2 C8 C9 119.4(5)
C7 C8 C9 121.1(5)
F3 C9 C8 121.8(5)
F3 C9 C10 119.7(5)
C8 C9 C10 118.5(5)
F4 C10 C11 120.6(5)
F4 C10 C9 119.1(5)
C11 C10 C9 120.4(5)
F5 C11 C10 117.1(5)
F5 C11 C6 120.4(5)
C10 C11 C6 122.5(5)
C5 C12 N4 125.5(5)
C5 C12 C13 126.7(5)
N4 C12 C13 107.8(4)
C14 C13 C12 108.4(5)
C14 C13 H13 125.8
C12 C13 H13 125.8
C13 C14 C15 108.3(5)
C13 C14 H14 125.8
C15 C14 H14 125.8
C16 C15 N4 124.0(5)
C16 C15 C14 127.8(5)
N4 C15 C14 108.1(5)
C15 C16 C23 125.3(5)
C15 C16 C17 117.2(5)
C23 C16 C17 117.4(5)
C18 C17 C22 116.2(5)
C18 C17 C16 122.5(6)
C22 C17 C16 121.2(5)
F6 C18 C17 119.8(6)
F6 C18 C19 118.6(6)
C17 C18 C19 121.6(6)
F7 C19 C20 120.6(6)
F7 C19 C18 119.5(7)
C20 C19 C18 119.9(6)
F8 C20 C21 121.3(7)
F8 C20 C19 119.4(7)
C21 C20 C19 119.3(6)
F9 C21 C20 119.1(6)
F9 C21 C22 120.3(6)
C20 C21 C22 120.6(6)
F10 C22 C21 118.7(6)
F10 C22 C17 118.8(5)
C21 C22 C17 122.4(6)
N1 C23 C16 123.1(5)
N1 C23 C24 108.3(5)
C16 C23 C24 128.5(5)
C25 C24 C23 108.7(5)
C25 C24 H24 125.7
C23 C24 H24 125.7
C24 C25 C26 108.1(5)
C24 C25 H25 126.0
C26 C25 H25 126.0
C27 C26 N1 125.9(5)
C27 C26 C25 126.6(5)
N1 C26 C25 107.5(5)
C26 C27 C34 122.8(5)
C26 C27 C28 118.4(5)
C34 C27 C28 118.8(5)
C29 C28 C33 116.9(6)
C29 C28 C27 122.0(6)
C33 C28 C27 121.1(5)
F11 C29 C28 119.6(6)
F11 C29 C30 117.9(7)
C28 C29 C30 122.5(7)
F12 C30 C31 121.6(8)
F12 C30 C29 119.8(8)
C31 C30 C29 118.6(7)
F13 C31 C32 120.3(9)
F13 C31 C30 119.7(9)
C32 C31 C30 120.0(7)
C31 C32 F14 119.6(7)
C31 C32 C33 121.4(8)
F14 C32 C33 119.0(8)
F15 C33 C32 119.5(7)
F15 C33 C28 120.0(5)
C32 C33 C28 120.5(7)
N2 C34 C27 120.1(5)
N2 C34 C35 106.0(5)
C27 C34 C35 133.9(5)
C36 C35 C34 109.0(5)
C36 C35 H35 125.5
C34 C35 H35 125.5
C35 C36 C37 107.3(5)
C35 C36 H36 126.3
C37 C36 H36 126.3
N2 C37 C1 112.1(4)
N2 C37 C36 107.8(5)
C1 C37 C36 140.1(5)
N7 C38 C74 112.2(5)
N7 C38 C39 107.8(4)
C74 C38 C39 140.0(5)
C40 C39 C38 107.3(5)
C40 C39 H39 126.4
C38 C39 H39 126.4
C39 C40 C41 108.1(5)
C39 C40 H40 126.0
C41 C40 H40 126.0
N7 C41 C42 120.3(5)
N7 C41 C40 107.0(5)
C42 C41 C40 132.6(5)
C41 C42 C49 122.8(5)
C41 C42 C43 116.5(5)
C49 C42 C43 120.5(5)
C44 C43 C48 115.5(5)
C44 C43 C42 121.9(5)
C48 C43 C42 122.3(5)
F20 C44 C43 119.5(5)
F20 C44 C45 117.2(5)
C43 C44 C45 123.2(6)
F19 C45 C46 120.7(6)
F19 C45 C44 120.3(6)
C46 C45 C44 119.0(6)
F18 C46 C47 120.8(7)
F18 C46 C45 119.1(7)
C47 C46 C45 120.1(6)
F17 C47 C46 120.5(6)
F17 C47 C48 120.3(7)
C46 C47 C48 119.2(6)
F16 C48 C43 119.9(5)
F16 C48 C47 117.1(6)
C43 C48 C47 122.9(6)
C42 C49 C50 127.6(5)
C42 C49 N6 125.3(5)
C50 C49 N6 107.1(4)
C51 C50 C49 109.3(5)
C51 C50 H50 125.4
C49 C50 H50 125.4
C50 C51 C52 107.9(5)
C50 C51 H51 126.0
C52 C51 H51 126.0
N6 C52 C53 124.1(5)
N6 C52 C51 108.6(5)
C53 C52 C51 127.3(5)
C52 C53 C60 124.2(5)
C52 C53 C54 117.7(5)
C60 C53 C54 117.9(5)
C55 C54 C59 115.3(5)
C55 C54 C53 124.7(5)
C59 C54 C53 119.9(5)
F21 C55 C54 120.1(5)
F21 C55 C56 116.8(5)
C54 C55 C56 123.1(5)
F22 C56 C57 121.2(6)
F22 C56 C55 120.0(6)
C57 C56 C55 118.8(5)
C58 C57 F23 120.4(6)
C58 C57 C56 120.3(6)
F23 C57 C56 119.3(6)
C57 C58 F24 120.7(6)
C57 C58 C59 120.2(6)
F24 C58 C59 119.2(6)
F25 C59 C54 118.9(5)
F25 C59 C58 118.8(5)
C54 C59 C58 122.4(5)
N5 C60 C53 123.3(5)
N5 C60 C61 109.2(5)
C53 C60 C61 127.5(5)
C62 C61 C60 107.8(5)
C62 C61 H61 126.1
C60 C61 H61 126.1
C61 C62 C63 108.8(5)
C61 C62 H62 125.6
C63 C62 H62 125.6
C64 C63 N5 125.0(5)
C64 C63 C62 127.3(5)
N5 C63 C62 107.7(4)
C63 C64 C71 122.6(5)
C63 C64 C65 120.2(5)
C71 C64 C65 117.1(5)
C70 C65 C66 115.6(5)
C70 C65 C64 122.5(5)
C66 C65 C64 121.7(5)
F26 C66 C67 118.6(6)
F26 C66 C65 118.8(5)
C67 C66 C65 122.6(6)
F27 C67 C68 120.9(6)
F27 C67 C66 119.7(7)
C68 C67 C66 119.4(6)
F28 C68 C69 120.4(7)
F28 C68 C67 119.7(7)
C69 C68 C67 119.9(6)
F29 C69 C68 119.9(6)
F29 C69 C70 120.1(6)
C68 C69 C70 120.0(6)
F30 C70 C69 117.7(5)
F30 C70 C65 119.8(5)
C69 C70 C65 122.5(6)
N8 C71 C64 120.4(5)
N8 C71 C72 107.1(5)
C64 C71 C72 132.5(5)
C73 C72 C71 108.3(5)
C73 C72 H72 125.9
C71 C72 H72 125.9
C72 C73 C74 107.1(5)
C72 C73 H73 126.4
C74 C73 H73 126.4
N8 C74 C38 112.7(5)
N8 C74 C73 108.2(4)
C38 C74 C73 139.1(5)
C76 C75 H75B 109.5
C76 C75 H75C 109.5
H75B C75 H75C 109.5
C76 C75 H75A 109.5
H75B C75 H75A 109.5
H75C C75 H75A 109.5
C77 C76 C75 114.3(5)
C77 C76 H76B 108.7
C75 C76 H76B 108.7
C77 C76 H76A 108.7
C75 C76 H76A 108.7
H76B C76 H76A 107.6
C76 C77 C78 113.4(5)
C76 C77 H77B 108.9
C78 C77 H77B 108.9
C76 C77 H77A 108.9
C78 C77 H77A 108.9
H77B C77 H77A 107.7
C79 C78 C77 115.6(5)
C79 C78 H78B 108.4
C77 C78 H78B 108.4
C79 C78 H78A 108.4
C77 C78 H78A 108.4
H78B C78 H78A 107.4
C78 C79 C80 112.5(5)
C78 C79 H79B 109.1
C80 C79 H79B 109.1
C78 C79 H79A 109.1
C80 C79 H79A 109.1
H79B C79 H79A 107.8
C79 C80 H80A 109.5
C79 C80 H80B 109.5
H80A C80 H80B 109.5
C79 C80 H80C 109.5
H80A C80 H80C 109.5
H80B C80 H80C 109.5

loop_
_geom_bond_atom_site_label_1
_geom_bond_atom_site_label_2
_geom_bond_distance
Ge1 O1 1.785(4)
Ge1 N3 1.903(4)
Ge1 N4 1.905(4)
Ge1 N1 1.918(4)
Ge1 N2 1.920(4)
Ge2 O2 1.751(3)
Ge2 N6 1.915(4)
Ge2 N7 1.918(4)
Ge2 N8 1.921(4)
Ge2 N5 1.925(4)
F1 C7 1.344(6)
F2 C8 1.353(6)
F3 C9 1.338(6)
F4 C10 1.348(6)
F5 C11 1.344(6)
F6 C18 1.353(7)
F7 C19 1.351(7)
F8 C20 1.338(7)
F9 C21 1.350(7)
F10 C22 1.336(7)
F11 C29 1.347(8)
F12 C30 1.332(9)
F13 C31 1.338(8)
F14 C32 1.353(8)
F15 C33 1.326(7)
F16 C48 1.339(6)
F17 C47 1.333(7)
F18 C46 1.341(7)
F19 C45 1.344(7)
F20 C44 1.350(6)
F21 C55 1.343(6)
F22 C56 1.333(6)
F23 C57 1.354(7)
F24 C58 1.350(7)
F25 C59 1.337(6)
F26 C66 1.343(6)
F27 C67 1.351(7)
F28 C68 1.346(7)
F29 C69 1.343(7)
F30 C70 1.342(7)
O1 H1 0.8401
O2 H2A 0.8400
N1 C23 1.391(7)
N1 C26 1.404(6)
N2 C37 1.373(6)
N2 C34 1.376(6)
N3 C4 1.368(6)
N3 C1 1.378(6)
N4 C15 1.394(7)
N4 C12 1.405(6)
N5 C60 1.384(6)
N5 C63 1.409(6)
N6 C52 1.387(7)
N6 C49 1.422(6)
N7 C41 1.362(6)
N7 C38 1.383(6)
N8 C74 1.369(6)
N8 C71 1.369(6)
C1 C37 1.403(7)
C1 C2 1.417(7)
C2 C3 1.373(7)
C2 H2 0.9500
C3 C4 1.425(7)
C3 H3 0.9500
C4 C5 1.403(7)
C5 C12 1.401(7)
C5 C6 1.494(7)
C6 C11 1.386(7)
C6 C7 1.400(7)
C7 C8 1.365(7)
C8 C9 1.366(8)
C9 C10 1.379(8)
C10 C11 1.370(7)
C12 C13 1.416(7)
C13 C14 1.362(7)
C13 H13 0.9500
C14 C15 1.418(7)
C14 H14 0.9500
C15 C16 1.390(7)
C16 C23 1.393(7)
C16 C17 1.496(7)
C17 C18 1.373(8)
C17 C22 1.393(8)
C18 C19 1.390(9)
C19 C20 1.373(9)
C20 C21 1.356(9)
C21 C22 1.356(8)
C23 C24 1.416(7)
C24 C25 1.355(8)
C24 H24 0.9500
C25 C26 1.431(8)
C25 H25 0.9500
C26 C27 1.394(8)
C27 C34 1.396(8)
C27 C28 1.502(7)
C28 C29 1.379(9)
C28 C33 1.390(8)
C29 C30 1.385(10)
C30 C31 1.371(12)
C31 C32 1.351(11)
C32 C33 1.371(9)
C34 C35 1.427(7)
C35 C36 1.368(8)
C35 H35 0.9500
C36 C37 1.412(7)
C36 H36 0.9500
C38 C74 1.396(7)
C38 C39 1.412(7)
C39 C40 1.384(7)
C39 H39 0.9500
C40 C41 1.430(7)
C40 H40 0.9500
C41 C42 1.393(7)
C42 C49 1.393(7)
C42 C43 1.498(7)
C43 C44 1.377(8)
C43 C48 1.385(8)
C44 C45 1.383(8)
C45 C46 1.379(9)
C46 C47 1.363(10)
C47 C48 1.389(8)
C49 C50 1.421(7)
C50 C51 1.348(7)
C50 H50 0.9500
C51 C52 1.428(7)
C51 H51 0.9500
C52 C53 1.402(7)
C53 C60 1.412(7)
C53 C54 1.500(7)
C54 C55 1.368(7)
C54 C59 1.384(8)
C55 C56 1.399(8)
C56 C57 1.365(9)
C57 C58 1.337(9)
C58 C59 1.391(8)
C60 C61 1.414(7)
C61 C62 1.350(7)
C61 H61 0.9500
C62 C63 1.416(7)
C62 H62 0.9500
C63 C64 1.399(7)
C64 C71 1.401(7)
C64 C65 1.484(7)
C65 C70 1.387(8)
C65 C66 1.390(8)
C66 C67 1.384(8)
C67 C68 1.372(10)
C68 C69 1.360(9)
C69 C70 1.383(8)
C71 C72 1.430(7)
C72 C73 1.367(7)
C72 H72 0.9500
C73 C74 1.422(7)
C73 H73 0.9500
C75 C76 1.523(8)
C75 H75B 0.9800
C75 H75C 0.9800
C75 H75A 0.9800
C76 C77 1.506(8)
C76 H76B 0.9900
C76 H76A 0.9900
C77 C78 1.531(8)
C77 H77B 0.9900
C77 H77A 0.9900
C78 C79 1.503(8)
C78 H78B 0.9900
C78 H78A 0.9900
C79 C80 1.523(8)
C79 H79B 0.9900
C79 H79A 0.9900
C80 H80A 0.9800
C80 H80B 0.9800
C80 H80C 0.9800

loop_
_geom_hbond_atom_site_label_D
_geom_hbond_atom_site_label_H
_geom_hbond_atom_site_label_A
_geom_hbond_distance_DH
_geom_hbond_distance_HA
_geom_hbond_distance_DA
_geom_hbond_angle_DHA
O2 H2A O1 0.84 2.01 2.841(5) 172.4

loop_
_geom_torsion_atom_site_label_1
_geom_torsion_atom_site_label_2
_geom_torsion_atom_site_label_3
_geom_torsion_atom_site_label_4
_geom_torsion
O1 Ge1 N1 C23 -83.4(5)
N3 Ge1 N1 C23 110.8(5)
N4 Ge1 N1 C23 19.8(5)
N2 Ge1 N1 C23 172.1(5)
O1 Ge1 N1 C26 84.3(4)
N3 Ge1 N1 C26 -81.6(6)
N4 Ge1 N1 C26 -172.6(4)
N2 Ge1 N1 C26 -20.3(4)
O1 Ge1 N2 C37 82.7(4)
N3 Ge1 N2 C37 -15.0(4)
N4 Ge1 N2 C37 -79.1(5)
N1 Ge1 N2 C37 -172.0(4)
O1 Ge1 N2 C34 -80.1(5)
N3 Ge1 N2 C34 -177.8(5)
N4 Ge1 N2 C34 118.2(5)
N1 Ge1 N2 C34 25.2(5)
O1 Ge1 N3 C4 70.7(5)
N4 Ge1 N3 C4 -30.9(5)
N1 Ge1 N3 C4 -123.1(5)
N2 Ge1 N3 C4 173.9(5)
O1 Ge1 N3 C1 -87.6(4)
N4 Ge1 N3 C1 170.8(4)
N1 Ge1 N3 C1 78.6(6)
N2 Ge1 N3 C1 15.6(4)
O1 Ge1 N4 C15 88.6(4)
N3 Ge1 N4 C15 -171.7(4)
N1 Ge1 N4 C15 -17.7(4)
N2 Ge1 N4 C15 -109.4(5)
O1 Ge1 N4 C12 -75.0(4)
N3 Ge1 N4 C12 24.7(4)
N1 Ge1 N4 C12 178.7(4)
N2 Ge1 N4 C12 87.0(5)
O2 Ge2 N5 C60 77.4(4)
N6 Ge2 N5 C60 -27.8(4)
N7 Ge2 N5 C60 -117.2(5)
N8 Ge2 N5 C60 -177.1(4)
O2 Ge2 N5 C63 -79.9(4)
N6 Ge2 N5 C63 174.9(4)
N7 Ge2 N5 C63 85.5(6)
N8 Ge2 N5 C63 25.6(4)
O2 Ge2 N6 C52 -80.7(4)
N7 Ge2 N6 C52 178.1(4)
N8 Ge2 N6 C52 113.9(5)
N5 Ge2 N6 C52 25.4(4)
O2 Ge2 N6 C49 77.9(4)
N7 Ge2 N6 C49 -23.4(4)
N8 Ge2 N6 C49 -87.6(5)
N5 Ge2 N6 C49 -176.0(4)
O2 Ge2 N7 C41 -79.9(5)
N6 Ge2 N7 C41 24.0(5)
N8 Ge2 N7 C41 176.0(5)
N5 Ge2 N7 C41 114.5(5)
O2 Ge2 N7 C38 92.0(4)
N6 Ge2 N7 C38 -164.1(4)
N8 Ge2 N7 C38 -12.0(4)
N5 Ge2 N7 C38 -73.6(5)
O2 Ge2 N8 C74 -86.8(4)
N6 Ge2 N8 C74 78.5(5)
N7 Ge2 N8 C74 12.2(4)
N5 Ge2 N8 C74 168.4(4)
O2 Ge2 N8 C71 79.9(5)
N6 Ge2 N8 C71 -114.8(5)
N7 Ge2 N8 C71 178.9(5)
N5 Ge2 N8 C71 -24.9(5)
C4 N3 C1 C37 -176.6(4)
Ge1 N3 C1 C37 -13.6(6)
C4 N3 C1 C2 2.0(6)
Ge1 N3 C1 C2 164.9(3)
N3 C1 C2 C3 -2.5(6)
C37 C1 C2 C3 175.5(6)
C1 C2 C3 C4 2.0(6)
C1 N3 C4 C5 -179.9(5)
Ge1 N3 C4 C5 20.7(7)
C1 N3 C4 C3 -0.7(6)
Ge1 N3 C4 C3 -160.2(4)
C2 C3 C4 N3 -0.9(6)
C2 C3 C4 C5 178.1(6)
N3 C4 C5 C12 5.1(8)
C3 C4 C5 C12 -173.7(5)
N3 C4 C5 C6 -172.2(5)
C3 C4 C5 C6 8.9(9)
C12 C5 C6 C11 -58.4(7)
C4 C5 C6 C11 119.0(6)
C12 C5 C6 C7 124.7(6)
C4 C5 C6 C7 -57.9(7)
C11 C6 C7 F1 178.8(5)
C5 C6 C7 F1 -4.2(8)
C11 C6 C7 C8 -1.3(8)
C5 C6 C7 C8 175.7(5)
F1 C7 C8 F2 0.4(8)
C6 C7 C8 F2 -179.6(5)
F1 C7 C8 C9 -179.9(5)
C6 C7 C8 C9 0.2(9)
F2 C8 C9 F3 0.6(9)
C7 C8 C9 F3 -179.1(5)
F2 C8 C9 C10 -179.5(5)
C7 C8 C9 C10 0.7(9)
F3 C9 C10 F4 -1.3(8)
C8 C9 C10 F4 178.9(5)
F3 C9 C10 C11 179.4(5)
C8 C9 C10 C11 -0.4(9)
F4 C10 C11 F5 0.9(8)
C9 C10 C11 F5 -179.8(5)
F4 C10 C11 C6 179.9(5)
C9 C10 C11 C6 -0.8(9)
C7 C6 C11 F5 -179.4(5)
C5 C6 C11 F5 3.6(8)
C7 C6 C11 C10 1.7(8)
C5 C6 C11 C10 -175.4(5)
C4 C5 C12 N4 -8.8(8)
C6 C5 C12 N4 168.5(5)
C4 C5 C12 C13 171.7(5)
C6 C5 C12 C13 -10.9(8)
C15 N4 C12 C5 -178.0(5)
Ge1 N4 C12 C5 -12.0(7)
C15 N4 C12 C13 1.5(6)
Ge1 N4 C12 C13 167.6(3)
C5 C12 C13 C14 178.9(5)
N4 C12 C13 C14 -0.7(6)
C12 C13 C14 C15 -0.4(6)
C12 N4 C15 C16 175.4(5)
Ge1 N4 C15 C16 9.3(8)
C12 N4 C15 C14 -1.8(6)
Ge1 N4 C15 C14 -167.9(3)
C13 C14 C15 C16 -175.6(5)
C13 C14 C15 N4 1.4(6)
N4 C15 C16 C23 4.3(9)
C14 C15 C16 C23 -179.1(6)
N4 C15 C16 C17 -171.7(5)
C14 C15 C16 C17 4.8(9)
C15 C16 C17 C18 -78.3(7)
C23 C16 C17 C18 105.3(7)
C15 C16 C17 C22 99.0(6)
C23 C16 C17 C22 -77.4(7)
C22 C17 C18 F6 178.7(5)
C16 C17 C18 F6 -3.9(8)
C22 C17 C18 C19 -1.5(9)
C16 C17 C18 C19 175.9(5)
F6 C18 C19 F7 0.1(9)
C17 C18 C19 F7 -179.7(5)
F6 C18 C19 C20 -179.1(5)
C17 C18 C19 C20 1.1(10)
F7 C19 C20 F8 1.3(9)
C18 C19 C20 F8 -179.5(5)
F7 C19 C20 C21 179.9(6)
C18 C19 C20 C21 -0.9(10)
F8 C20 C21 F9 -0.1(9)
C19 C20 C21 F9 -178.7(5)
F8 C20 C21 C22 179.8(5)
C19 C20 C21 C22 1.2(9)
F9 C21 C22 F10 0.4(8)
C20 C21 C22 F10 -179.4(5)
F9 C21 C22 C17 178.1(5)
C20 C21 C22 C17 -1.7(9)
C18 C17 C22 F10 179.5(5)
C16 C17 C22 F10 2.1(8)
C18 C17 C22 C21 1.8(8)
C16 C17 C22 C21 -175.6(5)
C26 N1 C23 C16 177.0(5)
Ge1 N1 C23 C16 -13.4(8)
C26 N1 C23 C24 -0.2(6)
Ge1 N1 C23 C24 169.3(4)
C15 C16 C23 N1 -2.1(9)
C17 C16 C23 N1 173.9(5)
C15 C16 C23 C24 174.5(6)
C17 C16 C23 C24 -9.5(9)
N1 C23 C24 C25 -0.4(7)
C16 C23 C24 C25 -177.5(6)
C23 C24 C25 C26 0.9(7)
C23 N1 C26 C27 -179.4(5)
Ge1 N1 C26 C27 11.1(8)
C23 N1 C26 C25 0.7(6)
Ge1 N1 C26 C25 -168.7(4)
C24 C25 C26 C27 179.2(6)
C24 C25 C26 N1 -1.0(7)
N1 C26 C27 C34 4.8(9)
C25 C26 C27 C34 -175.3(6)
N1 C26 C27 C28 -176.3(5)
C25 C26 C27 C28 3.5(9)
C26 C27 C28 C29 -111.0(7)
C34 C27 C28 C29 67.9(9)
C26 C27 C28 C33 69.6(8)
C34 C27 C28 C33 -111.5(7)
C33 C28 C29 F11 -178.9(6)
C27 C28 C29 F11 1.8(11)
C33 C28 C29 C30 -0.5(12)
C27 C28 C29 C30 -179.8(7)
F11 C29 C30 F12 -0.9(13)
C28 C29 C30 F12 -179.3(8)
F11 C29 C30 C31 180.0(8)
C28 C29 C30 C31 1.6(14)
F12 C30 C31 F13 1.2(15)
C29 C30 C31 F13 -179.7(8)
F12 C30 C31 C32 179.4(9)
C29 C30 C31 C32 -1.5(15)
F13 C31 C32 F14 -1.7(13)
C30 C31 C32 F14 -179.8(8)
F13 C31 C32 C33 178.6(7)
C30 C31 C32 C33 0.4(14)
C31 C32 C33 F15 179.8(7)
F14 C32 C33 F15 0.1(10)
C31 C32 C33 C28 0.7(12)
F14 C32 C33 C28 -179.0(6)
C29 C28 C33 F15 -179.8(6)
C27 C28 C33 F15 -0.4(9)
C29 C28 C33 C32 -0.7(10)
C27 C28 C33 C32 178.7(6)
C37 N2 C34 C27 178.4(5)
Ge1 N2 C34 C27 -18.0(8)
C37 N2 C34 C35 -0.1(6)
Ge1 N2 C34 C35 163.5(4)
C26 C27 C34 N2 -2.0(9)
C28 C27 C34 N2 179.1(5)
C26 C27 C34 C35 175.9(6)
C28 C27 C34 C35 -2.9(10)
N2 C34 C35 C36 0.2(6)
C27 C34 C35 C36 -178.0(6)
C34 C35 C36 C37 -0.2(6)
C34 N2 C37 C1 178.2(4)
Ge1 N2 C37 C1 11.8(6)
C34 N2 C37 C36 -0.1(6)
Ge1 N2 C37 C36 -166.5(4)
N3 C1 C37 N2 1.1(6)
C2 C1 C37 N2 -176.8(6)
N3 C1 C37 C36 178.5(6)
C2 C1 C37 C36 0.6(12)
C35 C36 C37 N2 0.2(6)
C35 C36 C37 C1 -177.3(7)
C41 N7 C38 C74 -176.4(4)
Ge2 N7 C38 C74 9.9(6)
C41 N7 C38 C39 2.5(6)
Ge2 N7 C38 C39 -171.3(3)
N7 C38 C39 C40 -1.3(6)
C74 C38 C39 C40 177.1(7)
C38 C39 C40 C41 -0.3(6)
C38 N7 C41 C42 173.6(5)
Ge2 N7 C41 C42 -14.0(8)
C38 N7 C41 C40 -2.6(6)
Ge2 N7 C41 C40 169.7(4)
C39 C40 C41 N7 1.8(6)
C39 C40 C41 C42 -173.8(6)
N7 C41 C42 C49 -4.2(8)
C40 C41 C42 C49 170.9(6)
N7 C41 C42 C43 -179.2(5)
C40 C41 C42 C43 -4.1(9)
C41 C42 C43 C44 -76.8(7)
C49 C42 C43 C44 108.0(6)
C41 C42 C43 C48 96.7(7)
C49 C42 C43 C48 -78.4(7)
C48 C43 C44 F20 -178.7(5)
C42 C43 C44 F20 -4.8(8)
C48 C43 C44 C45 -0.1(9)
C42 C43 C44 C45 173.8(5)
F20 C44 C45 F19 -0.9(8)
C43 C44 C45 F19 -179.6(5)
F20 C44 C45 C46 178.8(6)
C43 C44 C45 C46 0.1(10)
F19 C45 C46 F18 -0.1(10)
C44 C45 C46 F18 -179.8(6)
F19 C45 C46 C47 179.6(6)
C44 C45 C46 C47 -0.1(11)
F18 C46 C47 F17 -0.1(12)
C45 C46 C47 F17 -179.8(7)
F18 C46 C47 C48 179.8(7)
C45 C46 C47 C48 0.1(11)
C44 C43 C48 F16 177.7(5)
C42 C43 C48 F16 3.8(9)
C44 C43 C48 C47 0.1(9)
C42 C43 C48 C47 -173.8(6)
F17 C47 C48 F16 2.2(10)
C46 C47 C48 F16 -177.8(6)
F17 C47 C48 C43 179.8(6)
C46 C47 C48 C43 -0.1(11)
C41 C42 C49 C50 -176.4(5)
C43 C42 C49 C50 -1.6(9)
C41 C42 C49 N6 2.2(9)
C43 C42 C49 N6 177.0(5)
C52 N6 C49 C42 178.4(5)
Ge2 N6 C49 C42 16.7(7)
C52 N6 C49 C50 -2.8(6)
Ge2 N6 C49 C50 -164.5(4)
C42 C49 C50 C51 -179.6(5)
N6 C49 C50 C51 1.6(6)
C49 C50 C51 C52 0.2(6)
C49 N6 C52 C53 -177.6(5)
Ge2 N6 C52 C53 -15.8(7)
C49 N6 C52 C51 2.9(6)
Ge2 N6 C52 C51 164.8(3)
C50 C51 C52 N6 -2.0(6)
C50 C51 C52 C53 178.6(5)
N6 C52 C53 C60 -1.2(9)
C51 C52 C53 C60 178.1(5)
N6 C52 C53 C54 173.6(5)
C51 C52 C53 C54 -7.1(8)
C52 C53 C54 C55 88.1(7)
C60 C53 C54 C55 -96.7(6)
C52 C53 C54 C59 -89.5(6)
C60 C53 C54 C59 85.7(6)
C59 C54 C55 F21 -178.3(5)
C53 C54 C55 F21 4.0(8)
C59 C54 C55 C56 0.0(8)
C53 C54 C55 C56 -177.6(5)
F21 C55 C56 F22 -0.9(8)
C54 C55 C56 F22 -179.4(5)
F21 C55 C56 C57 178.7(5)
C54 C55 C56 C57 0.2(9)
F22 C56 C57 C58 179.3(5)
C55 C56 C57 C58 -0.3(9)
F22 C56 C57 F23 0.1(9)
C55 C56 C57 F23 -179.5(5)
F23 C57 C58 F24 -1.6(9)
C56 C57 C58 F24 179.2(5)
F23 C57 C58 C59 179.3(5)
C56 C57 C58 C59 0.1(9)
C55 C54 C59 F25 179.2(5)
C53 C54 C59 F25 -3.1(7)
C55 C54 C59 C58 -0.3(8)
C53 C54 C59 C58 177.5(5)
C57 C58 C59 F25 -179.2(5)
F24 C58 C59 F25 1.6(8)
C57 C58 C59 C54 0.2(9)
F24 C58 C59 C54 -178.9(5)
C63 N5 C60 C53 -178.3(5)
Ge2 N5 C60 C53 20.7(7)
C63 N5 C60 C61 0.4(6)
Ge2 N5 C60 C61 -160.6(4)
C52 C53 C60 N5 -1.4(8)
C54 C53 C60 N5 -176.3(5)
C52 C53 C60 C61 -179.9(5)
C54 C53 C60 C61 5.3(8)
N5 C60 C61 C62 -0.3(6)
C53 C60 C61 C62 178.4(5)
C60 C61 C62 C63 0.1(7)
C60 N5 C63 C64 -179.8(5)
Ge2 N5 C63 C64 -19.2(7)
C60 N5 C63 C62 -0.3(6)
Ge2 N5 C63 C62 160.2(4)
C61 C62 C63 C64 179.6(5)
C61 C62 C63 N5 0.2(6)
N5 C63 C64 C71 -1.2(9)
C62 C63 C64 C71 179.4(5)
N5 C63 C64 C65 -177.7(5)
C62 C63 C64 C65 3.0(9)
C63 C64 C65 C70 77.0(7)
C71 C64 C65 C70 -99.6(7)
C63 C64 C65 C66 -108.5(7)
C71 C64 C65 C66 74.8(7)
C70 C65 C66 F26 -179.0(5)
C64 C65 C66 F26 6.3(9)
C70 C65 C66 C67 1.6(9)
C64 C65 C66 C67 -173.2(6)
F26 C66 C67 F27 -0.2(9)
C65 C66 C67 F27 179.2(6)
F26 C66 C67 C68 179.8(6)
C65 C66 C67 C68 -0.8(10)
F27 C67 C68 F28 0.2(10)
C66 C67 C68 F28 -179.9(6)
F27 C67 C68 C69 -179.9(6)
C66 C67 C68 C69 0.1(11)
F28 C68 C69 F29 -0.9(11)
C67 C68 C69 F29 179.2(6)
F28 C68 C69 C70 179.6(6)
C67 C68 C69 C70 -0.3(11)
F29 C69 C70 F30 0.0(9)
C68 C69 C70 F30 179.6(6)
F29 C69 C70 C65 -178.2(6)
C68 C69 C70 C65 1.3(10)
C66 C65 C70 F30 179.9(5)
C64 C65 C70 F30 -5.4(8)
C66 C65 C70 C69 -1.9(9)
C64 C65 C70 C69 172.8(6)
C74 N8 C71 C64 -178.3(5)
Ge2 N8 C71 C64 14.3(8)
C74 N8 C71 C72 -0.1(6)
Ge2 N8 C71 C72 -167.6(4)
C63 C64 C71 N8 4.3(8)
C65 C64 C71 N8 -179.1(5)
C63 C64 C71 C72 -173.3(6)
C65 C64 C71 C72 3.3(9)
N8 C71 C72 C73 -0.4(6)
C64 C71 C72 C73 177.5(6)
C71 C72 C73 C74 0.7(6)
C71 N8 C74 C38 -179.9(4)
Ge2 N8 C74 C38 -10.3(6)
C71 N8 C74 C73 0.5(6)
Ge2 N8 C74 C73 170.2(3)
N7 C38 C74 N8 0.2(7)
C39 C38 C74 N8 -178.1(6)
N7 C38 C74 C73 179.6(6)
C39 C38 C74 C73 1.3(13)
C72 C73 C74 N8 -0.7(6)
C72 C73 C74 C38 179.8(6)
C75 C76 C77 C78 -179.6(5)
C76 C77 C78 C79 -175.2(5)
C77 C78 C79 C80 178.8(5)
